data_7231908
loop_
_publ_author_name
'Nyman, Jonas'
'Yu, Lian'
'Reutzel-Edens, Susan M.'

_publ_section_title
;
 Accuracy and reproducibility in crystal structure prediction: the curious
 case of ROY
;
_journal_issue 13
_journal_name_full CrystEngComm
_journal_page_first 2080
_journal_paper_doi 10.1039/C8CE01902A
_journal_volume 21
_journal_year 2019
_chemical_formula_moiety 'C12 H9 N3 O2 S'
_chemical_formula_sum 'C12 H9 N3 O2 S'
_chemical_formula_weight 259.28
_chemical_melting_point 114.8
_chemical_name_common ROY
_chemical_name_systematic 5-methyl-2-[(2-nitrophenyl)-amino]-3-thiophenecarbonitrile
_space_group_crystal_system monoclinic
_space_group_IT_number 14
_space_group_name_Hall '-P 2ybc'
_space_group_name_H-M_alt 'P 1 21/c 1'
_symmetry_space_group_name_Hall '-P 2ybc'
_symmetry_space_group_name_H-M 'P 1 21/c 1'
_atom_sites_solution_hydrogens mixed
_audit_creation_date 2018-04-16
_audit_creation_method
;
Olex2 1.2-dev
(compiled 2018.04.03 svn.r3497 for OlexSys, GUI svn.r5486)
;
_audit_update_record
;
2018-11-06 deposited with the CCDC.
2018-11-30 downloaded from the CCDC.
;
_cell_angle_alpha 90
_cell_angle_beta 92.481(3)
_cell_angle_gamma 90
_cell_formula_units_Z 4
_cell_length_a 3.8517(2)
_cell_length_b 18.458(2)
_cell_length_c 16.3545(12)
_cell_measurement_reflns_used 9985
_cell_measurement_temperature 100(2)
_cell_measurement_theta_max 73.22
_cell_measurement_theta_min 3.61
_cell_volume 1161.63(16)
_computing_cell_refinement 'APEX3 Ver. 2017.3-0 (Bruker-AXS, 2017)'
_computing_data_collection 'APEX3 Ver. 2017.3-0 (Bruker-AXS, 2017)'
_computing_data_reduction 'APEX3 Ver. 2017.3-0 (Bruker-AXS, 2017)'
_computing_molecular_graphics 'OLEX2 (Dolomanov et al., 2009)'
_computing_publication_material 'OLEX2 (Dolomanov et al., 2009)'
_computing_structure_refinement 'XL (Sheldrick, 2015b)'
_computing_structure_solution 'XT (Sheldrick, 2015a)'
_diffrn_ambient_temperature 100.0
_diffrn_detector 'charge-coupled device (CCD) area detector'
_diffrn_detector_area_resol_mean 7.9
_diffrn_detector_type 'Bruker APEX II'
_diffrn_measured_fraction_theta_full 0.993
_diffrn_measured_fraction_theta_max 0.981
_diffrn_measurement_device 'three-circle diffractometer'
_diffrn_measurement_device_type 'Bruker APEX II Quazar'
_diffrn_measurement_method '0.5\% \w and 0.5\% \f scans'
_diffrn_radiation_collimation 'focusing mirrors'
_diffrn_radiation_detector 'Bruker APEX II'
_diffrn_radiation_monochromator 'mirror optics'
_diffrn_radiation_probe x-ray
_diffrn_radiation_type CuK\a
_diffrn_radiation_wavelength 1.54178
_diffrn_reflns_av_R_equivalents 0.0280
_diffrn_reflns_av_unetI/netI 0.0128
_diffrn_reflns_Laue_measured_fraction_full 0.993
_diffrn_reflns_Laue_measured_fraction_max 0.981
_diffrn_reflns_limit_h_max 4
_diffrn_reflns_limit_h_min -4
_diffrn_reflns_limit_k_max 18
_diffrn_reflns_limit_k_min -21
_diffrn_reflns_limit_l_max 19
_diffrn_reflns_limit_l_min -20
_diffrn_reflns_number 19811
_diffrn_reflns_point_group_measured_fraction_full 0.993
_diffrn_reflns_point_group_measured_fraction_max 0.981
_diffrn_reflns_theta_full 67.000
_diffrn_reflns_theta_max 73.208
_diffrn_reflns_theta_min 3.613
_diffrn_source 'microfocus sealed X-ray tube'
_diffrn_source_type 'Incoatec I\ms'
_diffrn_standards_number 0
_exptl_absorpt_coefficient_mu 2.473
_exptl_absorpt_correction_T_max 0.7537
_exptl_absorpt_correction_T_min 0.6743
_exptl_absorpt_correction_type multi-scan
_exptl_absorpt_process_details
;
SADABS-2016/2 (Krause et al., 2015) was used for absorption correction.
;
_exptl_crystal_colour orange
_exptl_crystal_density_diffrn 1.483
_exptl_crystal_density_method 'not measured'
_exptl_crystal_description Needle
_exptl_crystal_F_000 536
_exptl_crystal_recrystallization_method 'Re-crystallisation from solvent: methanol, acetonitrile'
_exptl_crystal_size_max 0.2
_exptl_crystal_size_mid 0.1
_exptl_crystal_size_min 0.05
_refine_diff_density_max 0.335
_refine_diff_density_min -0.239
_refine_diff_density_rms 0.046
_refine_ls_extinction_method none
_refine_ls_goodness_of_fit_ref 1.040
_refine_ls_hydrogen_treatment mixed
_refine_ls_matrix_type full
_refine_ls_number_parameters 168
_refine_ls_number_reflns 2288
_refine_ls_number_restraints 0
_refine_ls_restrained_S_all 1.040
_refine_ls_R_factor_all 0.0308
_refine_ls_R_factor_gt 0.0287
_refine_ls_shift/su_max 0.001
_refine_ls_shift/su_mean 0.000
_refine_ls_structure_factor_coef Fsqd
_refine_ls_weighting_details 'w=1/[\s^2^(Fo^2^)+(0.0422P)^2^+0.6264P] where P=(Fo^2^+2Fc^2^)/3'
_refine_ls_weighting_scheme calc
_refine_ls_wR_factor_gt 0.0752
_refine_ls_wR_factor_ref 0.0765
_reflns_Friedel_coverage 0.000
_reflns_number_gt 2146
_reflns_number_total 2288
_reflns_threshold_expression 'I > 2\s(I)'
_cod_data_source_file c8ce01902a7.cif
_cod_data_source_block yu71
_cod_depositor_comments 'Adding full bibliography for 7231908--7231909.cif.'
_cod_original_cell_volume 1161.61(17)
_cod_database_code 7231908
_shelx_shelxl_version_number 2018/1
_shelx_space_group_comment
;
The symmetry employed for this shelxl refinement is uniquely defined
by the following loop, which should always be used as a source of
symmetry information in preference to the above space-group names.
They are only intended as comments.
;
_shelx_estimated_absorpt_t_max 0.886
_shelx_estimated_absorpt_t_min 0.638
_olex2_refinement_description
;
1. Fixed Uiso
 At 1.2 times of:
  All C(H) groups
 At 1.5 times of:
  All C(H,H,H) groups
2.a Aromatic/amide H refined with riding coordinates:
 C5(H5), C6(H6), C7(H7), C8(H8), C11(H11)
2.b Idealised Me refined as rotating group:
 C2(H2A,H2B,H2C)
;
_olex2_submission_special_instructions 'No special instructions were received'

loop_
_space_group_symop_operation_xyz
'x, y, z'
'-x, y+1/2, -z+1/2'
'-x, -y, -z'
'x, -y-1/2, z-1/2'

loop_
_atom_site_label
_atom_site_type_symbol
_atom_site_fract_x
_atom_site_fract_y
_atom_site_fract_z
_atom_site_U_iso_or_equiv
_atom_site_adp_type
_atom_site_occupancy
_atom_site_site_symmetry_order
_atom_site_calc_flag
_atom_site_refinement_flags_posn
S1 S 0.30513(8) 0.59827(2) 0.93012(2) 0.01556(11) Uani 1 1 d .
O1 O 0.0581(3) 0.68962(6) 0.63246(6) 0.0263(3) Uani 1 1 d .
O2 O -0.0092(3) 0.61864(6) 0.52821(6) 0.0259(2) Uani 1 1 d .
N1 N 0.3540(3) 0.64357(6) 0.76957(7) 0.0148(2) Uani 1 1 d .
H1 H 0.269(5) 0.6772(10) 0.7445(11) 0.022(4) Uiso 1 1 d .
N2 N 0.1046(3) 0.63056(6) 0.59839(7) 0.0168(2) Uani 1 1 d .
N3 N 0.8808(3) 0.80514(7) 0.78682(8) 0.0232(3) Uani 1 1 d .
C1 C 0.7514(3) 0.76674(7) 0.83158(8) 0.0167(3) Uani 1 1 d .
C2 C 0.4368(4) 0.63896(9) 1.09393(9) 0.0254(3) Uani 1 1 d .
H2A H 0.191095 0.637755 1.107134 0.038 Uiso 1 1 calc GR
H2B H 0.558256 0.675634 1.127739 0.038 Uiso 1 1 calc GR
H2C H 0.541570 0.591369 1.104861 0.038 Uiso 1 1 calc GR
C3 C 0.4117(3) 0.58184(7) 0.72501(8) 0.0128(3) Uani 1 1 d .
C4 C 0.2935(3) 0.57377(7) 0.64232(8) 0.0139(3) Uani 1 1 d .
C5 C 0.3495(3) 0.50983(7) 0.59902(8) 0.0165(3) Uani 1 1 d .
H5 H 0.263427 0.505539 0.543917 0.020 Uiso 1 1 calc R
C6 C 0.5276(4) 0.45325(8) 0.63539(8) 0.0184(3) Uani 1 1 d .
H6 H 0.566086 0.409889 0.605821 0.022 Uiso 1 1 calc R
C7 C 0.6518(3) 0.46025(7) 0.71663(8) 0.0172(3) Uani 1 1 d .
H7 H 0.776080 0.421342 0.742188 0.021 Uiso 1 1 calc R
C8 C 0.5962(3) 0.52285(7) 0.76010(8) 0.0149(3) Uani 1 1 d .
H8 H 0.684484 0.526302 0.815106 0.018 Uiso 1 1 calc R
C9 C 0.4387(3) 0.65414(7) 0.85213(8) 0.0135(3) Uani 1 1 d .
C10 C 0.5990(3) 0.71479(7) 0.88437(8) 0.0145(3) Uani 1 1 d .
C11 C 0.6110(3) 0.71670(8) 0.97182(8) 0.0174(3) Uani 1 1 d .
H11 H 0.709930 0.755466 1.003122 0.021 Uiso 1 1 calc R
C12 C 0.4665(3) 0.65752(8) 1.00531(8) 0.0175(3) Uani 1 1 d .

loop_
_atom_site_aniso_label
_atom_site_aniso_U_11
_atom_site_aniso_U_22
_atom_site_aniso_U_33
_atom_site_aniso_U_23
_atom_site_aniso_U_13
_atom_site_aniso_U_12
S1 0.01733(18) 0.01683(19) 0.01249(17) 0.00116(11) 0.00012(12) -0.00221(11)
O1 0.0438(6) 0.0173(5) 0.0172(5) -0.0017(4) -0.0061(4) 0.0097(4)
O2 0.0369(6) 0.0274(6) 0.0127(5) -0.0018(4) -0.0075(4) 0.0032(5)
N1 0.0216(6) 0.0115(6) 0.0110(5) 0.0006(4) -0.0026(4) 0.0020(4)
N2 0.0199(6) 0.0186(6) 0.0117(5) -0.0002(4) 0.0002(4) -0.0007(4)
N3 0.0249(6) 0.0168(6) 0.0279(7) 0.0011(5) 0.0007(5) -0.0029(5)
C1 0.0167(6) 0.0136(7) 0.0195(7) -0.0047(5) -0.0028(5) 0.0017(5)
C2 0.0234(7) 0.0391(9) 0.0137(7) 0.0002(6) 0.0008(5) 0.0023(6)
C3 0.0122(6) 0.0129(6) 0.0135(6) -0.0006(5) 0.0027(5) -0.0032(5)
C4 0.0137(6) 0.0152(7) 0.0130(6) 0.0015(5) 0.0018(5) -0.0017(5)
C5 0.0181(6) 0.0185(7) 0.0132(6) -0.0022(5) 0.0036(5) -0.0043(5)
C6 0.0221(7) 0.0147(7) 0.0191(7) -0.0038(5) 0.0075(5) -0.0022(5)
C7 0.0186(6) 0.0138(7) 0.0196(7) 0.0023(5) 0.0050(5) 0.0018(5)
C8 0.0156(6) 0.0165(7) 0.0128(6) 0.0009(5) 0.0014(5) -0.0011(5)
C9 0.0144(6) 0.0132(6) 0.0129(6) -0.0002(5) 0.0003(5) 0.0020(5)
C10 0.0139(6) 0.0135(6) 0.0159(6) -0.0017(5) -0.0009(5) 0.0020(5)
C11 0.0165(6) 0.0193(7) 0.0162(6) -0.0056(5) -0.0020(5) 0.0027(5)
C12 0.0154(6) 0.0232(8) 0.0136(6) -0.0039(5) -0.0008(5) 0.0030(5)

loop_
_atom_type_symbol
_atom_type_description
_atom_type_scat_dispersion_real
_atom_type_scat_dispersion_imag
_atom_type_scat_source
C C 0.0181 0.0091 'International Tables Vol C Tables 4.2.6.8 and 6.1.1.4'
H H 0.0000 0.0000 'International Tables Vol C Tables 4.2.6.8 and 6.1.1.4'
N N 0.0311 0.0180 'International Tables Vol C Tables 4.2.6.8 and 6.1.1.4'
O O 0.0492 0.0322 'International Tables Vol C Tables 4.2.6.8 and 6.1.1.4'
S S 0.3331 0.5567 'International Tables Vol C Tables 4.2.6.8 and 6.1.1.4'

loop_
_geom_angle_atom_site_label_1
_geom_angle_atom_site_label_2
_geom_angle_atom_site_label_3
_geom_angle
C9 S1 C12 92.16(7)
C3 N1 H1 116.1(13)
C3 N1 C9 126.49(12)
C9 N1 H1 117.4(13)
O1 N2 C4 119.47(11)
O2 N2 O1 121.57(12)
O2 N2 C4 118.96(11)
N3 C1 C10 176.11(15)
H2A C2 H2B 109.5
H2A C2 H2C 109.5
H2B C2 H2C 109.5
C12 C2 H2A 109.5
C12 C2 H2B 109.5
C12 C2 H2C 109.5
N1 C3 C4 122.71(12)
N1 C3 C8 120.97(12)
C8 C3 C4 116.33(12)
C3 C4 N2 122.10(12)
C5 C4 N2 116.41(12)
C5 C4 C3 121.48(12)
C4 C5 H5 119.7
C6 C5 C4 120.58(12)
C6 C5 H5 119.7
C5 C6 H6 120.5
C5 C6 C7 119.07(13)
C7 C6 H6 120.5
C6 C7 H7 119.6
C8 C7 C6 120.88(13)
C8 C7 H7 119.6
C3 C8 H8 119.2
C7 C8 C3 121.65(12)
C7 C8 H8 119.2
N1 C9 S1 124.48(10)
C10 C9 S1 110.19(10)
C10 C9 N1 124.81(12)
C9 C10 C1 120.24(12)
C9 C10 C11 113.50(12)
C11 C10 C1 126.16(12)
C10 C11 H11 123.5
C12 C11 C10 112.91(12)
C12 C11 H11 123.5
C2 C12 S1 119.99(11)
C11 C12 S1 111.22(10)
C11 C12 C2 128.78(13)

loop_
_geom_bond_atom_site_label_1
_geom_bond_atom_site_label_2
_geom_bond_distance
S1 C9 1.7355(13)
S1 C12 1.7402(14)
O1 N2 1.2407(15)
O2 N2 1.2306(15)
N1 H1 0.805(19)
N1 C3 1.3757(17)
N1 C9 1.3892(17)
N2 C4 1.4488(17)
N3 C1 1.1481(19)
C1 C10 1.4328(19)
C2 H2A 0.9800
C2 H2B 0.9800
C2 H2C 0.9800
C2 C12 1.4984(19)
C3 C4 1.4160(18)
C3 C8 1.4088(19)
C4 C5 1.3980(19)
C5 H5 0.9500
C5 C6 1.371(2)
C6 H6 0.9500
C6 C7 1.398(2)
C7 H7 0.9500
C7 C8 1.3782(19)
C8 H8 0.9500
C9 C10 1.3726(19)
C10 C11 1.4294(18)
C11 H11 0.9500
C11 C12 1.352(2)

loop_
_geom_torsion_atom_site_label_1
_geom_torsion_atom_site_label_2
_geom_torsion_atom_site_label_3
_geom_torsion_atom_site_label_4
_geom_torsion
S1 C9 C10 C1 175.99(10)
S1 C9 C10 C11 -0.66(14)
O1 N2 C4 C3 3.58(19)
O1 N2 C4 C5 -177.25(12)
O2 N2 C4 C3 -175.69(12)
O2 N2 C4 C5 3.47(18)
N1 C3 C4 N2 0.48(19)
N1 C3 C4 C5 -178.64(12)
N1 C3 C8 C7 179.05(12)
N1 C9 C10 C1 -12.0(2)
N1 C9 C10 C11 171.34(12)
N2 C4 C5 C6 179.61(12)
C1 C10 C11 C12 -175.35(13)
C3 N1 C9 S1 -55.05(17)
C3 N1 C9 C10 134.07(14)
C3 C4 C5 C6 -1.2(2)
C4 C3 C8 C7 -1.29(19)
C4 C5 C6 C7 0.2(2)
C5 C6 C7 C8 0.2(2)
C6 C7 C8 C3 0.4(2)
C8 C3 C4 N2 -179.16(11)
C8 C3 C4 C5 1.71(18)
C9 S1 C12 C2 -178.97(12)
C9 S1 C12 C11 0.49(11)
C9 N1 C3 C4 175.18(12)
C9 N1 C3 C8 -5.2(2)
C9 C10 C11 C12 1.06(17)
C10 C11 C12 S1 -0.95(15)
C10 C11 C12 C2 178.46(13)
C12 S1 C9 N1 -171.93(11)
C12 S1 C9 C10 0.11(10)
